data_2017845
loop_
_publ_author_name
'Chumak, Ihor'
'Richter, Klaus W.'
'Ehrenberg, Helmut'

_publ_section_title
;
 Redetermination of iron dialuminide, FeAl~2~
;
_journal_coeditor_code KU3029
_journal_issue 9
_journal_name_full 'Acta Crystallographica Section C'
_journal_page_first i87
_journal_page_last i88
_journal_paper_doi 10.1107/S0108270110033202
_journal_volume 66
_journal_year 2010
_chemical_formula_iupac 'Fe6.41 Al12.59'
_chemical_formula_moiety 'Al12.59 Fe6.41'
_chemical_formula_sum 'Al12.59 Fe6.41'
_chemical_formula_weight 697.68
_chemical_name_systematic
;
Iron dialuminide
;
_space_group_IT_number 2
_symmetry_cell_setting triclinic
_symmetry_space_group_name_Hall '-P 1'
_symmetry_space_group_name_H-M 'P -1'
_atom_sites_solution_primary direct
_atom_sites_solution_secondary difmap
_audit_creation_method SHELXL97
_cell_angle_alpha 87.930(9)
_cell_angle_beta 74.396(9)
_cell_angle_gamma 83.062(9)
_cell_formula_units_Z 1
_cell_length_a 4.8745(6)
_cell_length_b 6.4545(8)
_cell_length_c 8.7361(10)
_cell_measurement_reflns_used 700
_cell_measurement_temperature 296(2)
_cell_measurement_theta_max 29.38
_cell_measurement_theta_min 4.37
_cell_volume 262.79(6)
_computing_cell_refinement 'SAINT (Bruker, 2004)'
_computing_data_collection 'APEX2 (Bruker, 2004)'
_computing_data_reduction 'SAINT (Bruker, 2004)'
_computing_molecular_graphics 'DIAMOND (Brandenburg, 1999)'
_computing_publication_material 'SHELXTL (Version 6.12; Sheldrick, 2008)'
_computing_structure_refinement 'SHELXTL (Version 6.12; Sheldrick, 2008)'
_computing_structure_solution 'SHELXTL (Version 6.12; Sheldrick, 2008)'
_diffrn_ambient_temperature 296(2)
_diffrn_detector_area_resol_mean 25
_diffrn_measured_fraction_theta_full 0.987
_diffrn_measured_fraction_theta_max 0.971
_diffrn_measurement_device_type 'Bruker Kappa APEXII CCD area-detector'
_diffrn_measurement_method \f
_diffrn_radiation_monochromator graphite
_diffrn_radiation_source 'fine-focus sealed tube'
_diffrn_radiation_type MoK\a
_diffrn_radiation_wavelength 0.71073
_diffrn_reflns_av_R_equivalents 0.0430
_diffrn_reflns_av_sigmaI/netI 0.0697
_diffrn_reflns_limit_h_max 6
_diffrn_reflns_limit_h_min -6
_diffrn_reflns_limit_k_max 9
_diffrn_reflns_limit_k_min -9
_diffrn_reflns_limit_l_max 12
_diffrn_reflns_limit_l_min -12
_diffrn_reflns_number 4139
_diffrn_reflns_theta_full 25.00
_diffrn_reflns_theta_max 30.23
_diffrn_reflns_theta_min 2.42
_diffrn_standards_decay_% 0
_diffrn_standards_number 0
_exptl_absorpt_coefficient_mu 9.610
_exptl_absorpt_correction_T_max 0.8252
_exptl_absorpt_correction_T_min 0.7151
_exptl_absorpt_correction_type multi-scan
_exptl_absorpt_process_details '(SADABS; Bruker, 2004)'
_exptl_crystal_colour silver
_exptl_crystal_density_diffrn 4.409
_exptl_crystal_density_method 'not measured'
_exptl_crystal_description irregular
_exptl_crystal_F_000 330.2
_exptl_crystal_size_max 0.04
_exptl_crystal_size_mid 0.03
_exptl_crystal_size_min 0.02
_refine_diff_density_max 1.706
_refine_diff_density_min -1.096
_refine_ls_extinction_coef 0.0061(18)
_refine_ls_extinction_expression Fc^*^=kFc[1+0.001xFc^2^\l^3^/sin(2\q)]^-1/4^
_refine_ls_extinction_method 'SHELXTL (Sheldrick, 2008)'
_refine_ls_goodness_of_fit_ref 1.053
_refine_ls_matrix_type full
_refine_ls_number_parameters 90
_refine_ls_number_reflns 1560
_refine_ls_number_restraints 0
_refine_ls_restrained_S_all 1.053
_refine_ls_R_factor_all 0.0951
_refine_ls_R_factor_gt 0.0515
_refine_ls_shift/su_max 0.000
_refine_ls_shift/su_mean 0.000
_refine_ls_structure_factor_coef Fsqd
_refine_ls_weighting_details 'calc w = 1/[\s^2^(Fo^2^)+(0.0545P)^2^+2.5050P] where P=(Fo^2^+2Fc^2^)/3'
_refine_ls_weighting_scheme calc
_refine_ls_wR_factor_gt 0.1178
_refine_ls_wR_factor_ref 0.1359
_reflns_number_gt 1004
_reflns_number_total 1560
_reflns_threshold_expression I>2\s(I)
_cod_data_source_file ku3029.cif
_cod_data_source_block I
_cod_original_cell_volume 262.79(5)
_cod_database_code 2017845
_cod_database_fobs_code 2017845

loop_
_symmetry_equiv_pos_as_xyz
'x, y, z'
'-x, -y, -z'

loop_
_atom_site_type_symbol
_atom_site_label
_atom_site_fract_x
_atom_site_fract_y
_atom_site_fract_z
_atom_site_U_iso_or_equiv
_atom_site_adp_type
_atom_site_calc_flag
_atom_site_refinement_flags
_atom_site_occupancy
_atom_site_disorder_assembly
_atom_site_disorder_group
Fe Fe1 0.1424(2) 0.15941(18) 0.41723(13) 0.0076(3) Uani d . 1 . .
Fe Fe2 0.2297(3) 0.35270(19) 0.87318(14) 0.0094(3) Uani d . 1 . .
Fe Fe3 0.0000 0.0000 0.0000 0.0089(4) Uani d S 1 . .
Fe Fe4A 0.1632(3) 0.4731(2) 0.59169(17) 0.0113(5) Uani d P 0.705(10) . .
Al Al4B 0.1632(3) 0.4731(2) 0.59169(17) 0.0113(5) Uani d P 0.295(10) . .
Al Al1 0.4923(6) 0.0078(4) 0.1649(3) 0.0123(6) Uani d . 1 . .
Al Al2 0.0427(6) 0.1135(4) 0.7098(3) 0.0139(6) Uani d . 1 . .
Al Al3 0.6015(6) 0.1853(4) 0.5262(3) 0.0133(6) Uani d . 1 . .
Al Al4 0.0189(6) 0.2916(4) 0.1677(3) 0.0106(5) Uani d . 1 . .
Al Al5 0.3095(5) 0.6629(4) 0.0357(3) 0.0099(5) Uani d . 1 . .
Al Al6 0.4221(6) 0.4438(4) 0.2981(3) 0.0139(6) Uani d . 1 . .

loop_
_atom_site_aniso_label
_atom_site_aniso_U_11
_atom_site_aniso_U_22
_atom_site_aniso_U_33
_atom_site_aniso_U_12
_atom_site_aniso_U_13
_atom_site_aniso_U_23
Fe1 0.0074(6) 0.0061(6) 0.0088(6) -0.0002(4) -0.0016(4) 0.0003(4)
Fe2 0.0085(6) 0.0092(6) 0.0105(6) -0.0018(4) -0.0022(4) -0.0006(4)
Fe3 0.0102(8) 0.0079(8) 0.0069(8) 0.0000(6) -0.0001(6) 0.0008(6)
Fe4A 0.0139(8) 0.0087(8) 0.0116(7) 0.0000(6) -0.0044(5) -0.0027(5)
Al4B 0.0139(8) 0.0087(8) 0.0116(7) 0.0000(6) -0.0044(5) -0.0027(5)
Al1 0.0124(12) 0.0122(13) 0.0100(12) -0.0004(10) 0.0002(9) 0.0015(9)
Al2 0.0160(13) 0.0189(14) 0.0085(12) -0.0083(11) -0.0032(10) -0.0015(10)
Al3 0.0102(12) 0.0131(13) 0.0169(14) -0.0015(10) -0.0043(10) 0.0016(10)
Al4 0.0140(12) 0.0066(11) 0.0130(12) 0.0021(10) -0.0081(10) 0.0007(9)
Al5 0.0082(12) 0.0110(13) 0.0106(12) 0.0008(10) -0.0029(9) -0.0020(9)
Al6 0.0183(13) 0.0149(13) 0.0093(12) -0.0096(11) -0.0020(10) 0.0034(9)

loop_
_atom_type_symbol
_atom_type_description
_atom_type_scat_dispersion_real
_atom_type_scat_dispersion_imag
_atom_type_scat_source
Al Al 0.0645 0.0514 'International Tables Vol C Tables 4.2.6.8 and 6.1.1.4'
Fe Fe 0.3463 0.8444 'International Tables Vol C Tables 4.2.6.8 and 6.1.1.4'

loop_
_geom_angle_atom_site_label_1
_geom_angle_atom_site_label_2
_geom_angle_atom_site_label_3
_geom_angle_site_symmetry_1
_geom_angle_site_symmetry_3
_geom_angle
_geom_angle_publ_flag
Al6 Fe1 Al2 . . 117.04(10) ?
Al6 Fe1 Al2 . 2_556 130.39(10) ?
Al2 Fe1 Al2 . 2_556 112.47(8) ?
Al6 Fe1 Al4 . . 68.90(9) ?
Al2 Fe1 Al4 . . 153.76(10) ?
Al2 Fe1 Al4 2_556 . 68.34(9) ?
Al6 Fe1 Al3 . 2_656 119.49(10) ?
Al2 Fe1 Al3 . 2_656 71.49(10) ?
Al2 Fe1 Al3 2_556 2_656 73.45(9) ?
Al4 Fe1 Al3 . 2_656 130.02(9) ?
Al6 Fe1 Al3 . 1_455 126.38(10) ?
Al2 Fe1 Al3 . 1_455 73.24(9) ?
Al2 Fe1 Al3 2_556 1_455 70.99(9) ?
Al4 Fe1 Al3 . 1_455 82.97(9) ?
Al3 Fe1 Al3 2_656 1_455 113.65(8) ?
Al6 Fe1 Al1 . . 74.70(9) ?
Al2 Fe1 Al1 . . 139.28(10) ?
Al2 Fe1 Al1 2_556 . 65.95(9) ?
Al4 Fe1 Al1 . . 66.35(9) ?
Al3 Fe1 Al1 2_656 . 69.33(9) ?
Al3 Fe1 Al1 1_455 . 133.75(10) ?
Al6 Fe1 Fe4A . . 60.15(7) ?
Al2 Fe1 Fe4A . . 60.72(7) ?
Al2 Fe1 Fe4A 2_556 . 161.83(9) ?
Al4 Fe1 Fe4A . . 109.78(8) ?
Al3 Fe1 Fe4A 2_656 . 116.33(8) ?
Al3 Fe1 Fe4A 1_455 . 90.85(8) ?
Al1 Fe1 Fe4A . . 130.95(8) ?
Al6 Fe1 Fe4A . 2_566 64.93(8) ?
Al2 Fe1 Fe4A . 2_566 99.23(8) ?
Al2 Fe1 Fe4A 2_556 2_566 110.49(9) ?
Al4 Fe1 Fe4A . 2_566 58.67(7) ?
Al3 Fe1 Fe4A 2_656 2_566 170.69(8) ?
Al3 Fe1 Fe4A 1_455 2_566 61.45(7) ?
Al1 Fe1 Fe4A . 2_566 119.92(8) ?
Fe4A Fe1 Fe4A . 2_566 57.57(6) ?
Al6 Fe1 Al4B . 2_566 64.93(8) ?
Al2 Fe1 Al4B . 2_566 99.23(8) ?
Al2 Fe1 Al4B 2_556 2_566 110.49(9) ?
Al4 Fe1 Al4B . 2_566 58.67(7) ?
Al3 Fe1 Al4B 2_656 2_566 170.69(8) ?
Al3 Fe1 Al4B 1_455 2_566 61.45(7) ?
Al1 Fe1 Al4B . 2_566 119.92(8) ?
Fe4A Fe1 Al4B . 2_566 57.57(6) ?
Fe4A Fe1 Al4B 2_566 2_566 0.00(8) ?
Al6 Fe1 Al3 . . 66.05(9) ?
Al2 Fe1 Al3 . . 66.78(9) ?
Al2 Fe1 Al3 2_556 . 136.28(10) ?
Al4 Fe1 Al3 . . 132.14(9) ?
Al3 Fe1 Al3 2_656 . 64.92(10) ?
Al3 Fe1 Al3 1_455 . 138.10(12) ?
Al1 Fe1 Al3 . . 86.74(9) ?
Fe4A Fe1 Al3 . . 59.10(7) ?
Fe4A Fe1 Al3 2_566 . 112.72(8) ?
Al4B Fe1 Al3 2_566 . 112.72(8) ?
Al6 Fe2 Al4 2_666 2_566 71.36(10) ?
Al6 Fe2 Al1 2_666 2_656 100.40(10) ?
Al4 Fe2 Al1 2_566 2_656 164.85(10) ?
Al6 Fe2 Al4 2_666 1_556 138.78(10) ?
Al4 Fe2 Al4 2_566 1_556 101.96(8) ?
Al1 Fe2 Al4 2_656 1_556 92.57(9) ?
Al6 Fe2 Al2 2_666 . 110.63(9) ?
Al4 Fe2 Al2 2_566 . 103.55(10) ?
Al1 Fe2 Al2 2_656 . 66.79(9) ?
Al4 Fe2 Al2 1_556 . 110.46(10) ?
Al6 Fe2 Al5 2_666 2_566 140.42(11) ?
Al4 Fe2 Al5 2_566 2_566 71.71(9) ?
Al1 Fe2 Al5 2_656 2_566 111.95(9) ?
Al4 Fe2 Al5 1_556 2_566 63.66(9) ?
Al2 Fe2 Al5 . 2_566 65.41(9) ?
Al6 Fe2 Al5 2_666 2_666 68.03(9) ?
Al4 Fe2 Al5 2_566 2_666 117.66(9) ?
Al1 Fe2 Al5 2_656 2_666 68.44(9) ?
Al4 Fe2 Al5 1_556 2_666 81.19(9) ?
Al2 Fe2 Al5 . 2_666 134.04(10) ?
Al5 Fe2 Al5 2_566 2_666 144.83(12) ?
Al6 Fe2 Al5 2_666 1_556 70.81(9) ?
Al4 Fe2 Al5 2_566 1_556 62.78(8) ?
Al1 Fe2 Al5 2_656 1_556 127.57(10) ?
Al4 Fe2 Al5 1_556 1_556 70.30(8) ?
Al2 Fe2 Al5 . 1_556 165.55(10) ?
Al5 Fe2 Al5 2_566 1_556 103.89(8) ?
Al5 Fe2 Al5 2_666 1_556 60.29(10) ?
Al6 Fe2 Fe4A 2_666 . 60.98(8) ?
Al4 Fe2 Fe4A 2_566 . 58.65(7) ?
Al1 Fe2 Fe4A 2_656 . 106.33(8) ?
Al4 Fe2 Fe4A 1_556 . 150.22(8) ?
Al2 Fe2 Fe4A . . 59.52(7) ?
Al5 Fe2 Fe4A 2_566 . 87.66(7) ?
Al5 Fe2 Fe4A 2_666 . 126.88(8) ?
Al5 Fe2 Fe4A 1_556 . 112.25(8) ?
Al6 Fe2 Fe3 2_666 1_556 156.53(8) ?
Al4 Fe2 Fe3 2_566 1_556 129.49(8) ?
Al1 Fe2 Fe3 2_656 1_556 56.68(7) ?
Al4 Fe2 Fe3 1_556 1_556 55.40(6) ?
Al2 Fe2 Fe3 . 1_556 58.41(7) ?
Al5 Fe2 Fe3 2_566 1_556 57.81(6) ?
Al5 Fe2 Fe3 2_666 1_556 103.63(7) ?
Al5 Fe2 Fe3 1_556 1_556 125.48(7) ?
Fe4A Fe2 Fe3 . 1_556 116.99(5) ?
Al4 Fe3 Al4 2 . 180.0 ?
Al4 Fe3 Al1 2 2_655 84.62(9) ?
Al4 Fe3 Al1 . 2_655 95.38(9) ?
Al4 Fe3 Al1 2 1_455 95.38(9) ?
Al4 Fe3 Al1 . 1_455 84.62(9) ?
Al1 Fe3 Al1 2_655 1_455 180.00(14) ?
Al4 Fe3 Al5 2 2_565 115.27(8) ?
Al4 Fe3 Al5 . 2_565 64.73(8) ?
Al1 Fe3 Al5 2_655 2_565 112.74(8) ?
Al1 Fe3 Al5 1_455 2_565 67.26(8) ?
Al4 Fe3 Al5 2 1_545 64.73(8) ?
Al4 Fe3 Al5 . 1_545 115.27(8) ?
Al1 Fe3 Al5 2_655 1_545 67.26(8) ?
Al1 Fe3 Al5 1_455 1_545 112.74(8) ?
Al5 Fe3 Al5 2_565 1_545 180.00(10) ?
Al4 Fe3 Al2 2 1_554 67.90(9) ?
Al4 Fe3 Al2 . 1_554 112.10(9) ?
Al1 Fe3 Al2 2_655 1_554 66.71(9) ?
Al1 Fe3 Al2 1_455 1_554 113.29(9) ?
Al5 Fe3 Al2 2_565 1_554 64.81(8) ?
Al5 Fe3 Al2 1_545 1_554 115.19(8) ?
Al4 Fe3 Al2 2 2_556 112.10(9) ?
Al4 Fe3 Al2 . 2_556 67.90(9) ?
Al1 Fe3 Al2 2_655 2_556 113.29(9) ?
Al1 Fe3 Al2 1_455 2_556 66.71(9) ?
Al5 Fe3 Al2 2_565 2_556 115.19(8) ?
Al5 Fe3 Al2 1_545 2_556 64.81(8) ?
Al2 Fe3 Al2 1_554 2_556 180.00(12) ?
Al4 Fe3 Fe2 2 2_556 58.38(7) ?
Al4 Fe3 Fe2 . 2_556 121.62(7) ?
Al1 Fe3 Fe2 2_655 2_556 122.25(7) ?
Al1 Fe3 Fe2 1_455 2_556 57.75(7) ?
Al5 Fe3 Fe2 2_565 2_556 122.43(6) ?
Al5 Fe3 Fe2 1_545 2_556 57.57(6) ?
Al2 Fe3 Fe2 1_554 2_556 122.82(7) ?
Al2 Fe3 Fe2 2_556 2_556 57.18(7) ?
Al4 Fe3 Fe2 2 1_554 121.62(7) ?
Al4 Fe3 Fe2 . 1_554 58.38(7) ?
Al1 Fe3 Fe2 2_655 1_554 57.75(7) ?
Al1 Fe3 Fe2 1_455 1_554 122.25(7) ?
Al5 Fe3 Fe2 2_565 1_554 57.57(6) ?
Al5 Fe3 Fe2 1_545 1_554 122.43(6) ?
Al2 Fe3 Fe2 1_554 1_554 57.18(7) ?
Al2 Fe3 Fe2 2_556 1_554 122.82(7) ?
Fe2 Fe3 Fe2 2_556 1_554 180.00(6) ?
Al4 Fe4A Al4B 2_566 2_566 111.36(10) ?
Al4 Fe4A Fe4A 2_566 2_566 111.36(10) ?
Al4B Fe4A Fe4A 2_566 2_566 0.00(4) ?
Al4 Fe4A Al6 2_566 . 146.77(11) ?
Al4B Fe4A Al6 2_566 . 65.59(9) ?
Fe4A Fe4A Al6 2_566 . 65.59(9) ?
Al4 Fe4A Al2 2_566 . 102.32(10) ?
Al4B Fe4A Al2 2_566 . 100.08(10) ?
Fe4A Fe4A Al2 2_566 . 100.08(10) ?
Al6 Fe4A Al2 . . 110.84(10) ?
Al4 Fe4A Al6 2_566 2_666 68.78(9) ?
Al4B Fe4A Al6 2_566 2_666 154.49(12) ?
Fe4A Fe4A Al6 2_566 2_666 154.49(12) ?
Al6 Fe4A Al6 . 2_666 99.76(9) ?
Al2 Fe4A Al6 . 2_666 104.80(10) ?
Al4 Fe4A Fe1 2_566 . 153.79(9) ?
Al4B Fe4A Fe1 2_566 . 62.18(6) ?
Fe4A Fe4A Fe1 2_566 . 62.18(6) ?
Al6 Fe4A Fe1 . . 56.93(7) ?
Al2 Fe4A Fe1 . . 57.29(7) ?
Al6 Fe4A Fe1 2_666 . 128.85(9) ?
Al4 Fe4A Al3 2_566 . 129.00(10) ?
Al4B Fe4A Al3 2_566 . 119.52(10) ?
Fe4A Fe4A Al3 2_566 . 119.52(10) ?
Al6 Fe4A Al3 . . 66.03(10) ?
Al2 Fe4A Al3 . . 66.64(9) ?
Al6 Fe4A Al3 2_666 . 67.04(9) ?
Fe1 Fe4A Al3 . . 61.90(7) ?
Al4 Fe4A Fe2 2_566 . 58.31(7) ?
Al4B Fe4A Fe2 2_566 . 148.00(10) ?
Fe4A Fe4A Fe2 2_566 . 148.00(10) ?
Al6 Fe4A Fe2 . . 140.96(9) ?
Al2 Fe4A Fe2 . . 58.24(7) ?
Al6 Fe4A Fe2 2_666 . 55.30(7) ?
Fe1 Fe4A Fe2 . . 112.30(6) ?
Al3 Fe4A Fe2 . . 75.97(7) ?
Al4 Fe4A Fe1 2_566 2_566 57.78(7) ?
Al4B Fe4A Fe1 2_566 2_566 60.25(6) ?
Fe4A Fe4A Fe1 2_566 2_566 60.25(6) ?
Al6 Fe4A Fe1 . 2_566 98.11(9) ?
Al2 Fe4A Fe1 . 2_566 134.23(9) ?
Al6 Fe4A Fe1 2_666 2_566 104.21(8) ?
Fe1 Fe4A Fe1 . 2_566 122.43(6) ?
Al3 Fe4A Fe1 . 2_566 158.86(9) ?
Fe2 Fe4A Fe1 . 2_566 115.90(6) ?
Al4 Fe4A Al3 2_566 2_666 80.21(9) ?
Al4B Fe4A Al3 2_566 2_666 89.83(10) ?
Fe4A Fe4A Al3 2_566 2_666 89.83(10) ?
Al6 Fe4A Al3 . 2_666 66.91(9) ?
Al2 Fe4A Al3 . 2_666 167.89(10) ?
Al6 Fe4A Al3 2_666 2_666 64.80(9) ?
Fe1 Fe4A Al3 . 2_666 123.39(8) ?
Al3 Fe4A Al3 . 2_666 102.44(9) ?
Fe2 Fe4A Al3 . 2_666 115.34(8) ?
Fe1 Fe4A Al3 2_566 2_666 57.11(7) ?
Al4 Fe4A Al6 2_566 2_566 64.08(9) ?
Al4B Fe4A Al6 2_566 2_566 57.29(8) ?
Fe4A Fe4A Al6 2_566 2_566 57.29(8) ?
Al6 Fe4A Al6 . 2_566 122.88(8) ?
Al2 Fe4A Al6 . 2_566 80.37(10) ?
Al6 Fe4A Al6 2_666 2_566 132.51(12) ?
Fe1 Fe4A Al6 . 2_566 94.23(8) ?
Al3 Fe4A Al6 . 2_566 146.09(11) ?
Fe2 Fe4A Al6 . 2_566 93.69(8) ?
Fe1 Fe4A Al6 2_566 2_566 53.98(7) ?
Al3 Fe4A Al6 2_666 2_566 111.08(10) ?
Fe3 Al1 Fe2 1_655 2_656 65.57(7) ?
Fe3 Al1 Fe1 1_655 . 142.88(12) ?
Fe2 Al1 Fe1 2_656 . 127.57(11) ?
Fe3 Al1 Al2 1_655 2_556 159.76(13) ?
Fe2 Al1 Al2 2_656 2_556 97.64(11) ?
Fe1 Al1 Al2 . 2_556 56.17(8) ?
Fe3 Al1 Al4 1_655 . 130.20(12) ?
Fe2 Al1 Al4 2_656 . 153.45(13) ?
Fe1 Al1 Al4 . . 56.25(8) ?
Al2 Al1 Al4 2_556 . 61.38(10) ?
Fe3 Al1 Al2 1_655 2_656 57.89(8) ?
Fe2 Al1 Al2 2_656 2_656 56.74(8) ?
Fe1 Al1 Al2 . 2_656 97.86(10) ?
Al2 Al1 Al2 2_556 2_656 123.56(14) ?
Al4 Al1 Al2 . 2_656 147.57(13) ?
Fe3 Al1 Al5 1_655 2_665 57.24(7) ?
Fe2 Al1 Al5 2_656 2_665 120.34(11) ?
Fe1 Al1 Al5 . 2_665 108.61(11) ?
Al2 Al1 Al5 2_556 2_665 132.84(13) ?
Al4 Al1 Al5 . 2_665 73.30(10) ?
Al2 Al1 Al5 2_656 2_665 101.46(11) ?
Fe3 Al1 Al1 1_655 2_655 70.68(10) ?
Fe2 Al1 Al1 2_656 2_655 86.51(12) ?
Fe1 Al1 Al1 . 2_655 136.58(16) ?
Al2 Al1 Al1 2_556 2_655 98.25(14) ?
Al4 Al1 Al1 . 2_655 81.18(12) ?
Al2 Al1 Al1 2_656 2_655 125.06(15) ?
Al5 Al1 Al1 2_665 2_655 60.79(11) ?
Fe3 Al1 Al5 1_655 1_545 101.39(10) ?
Fe2 Al1 Al5 2_656 1_545 56.36(8) ?
Fe1 Al1 Al5 . 1_545 114.49(11) ?
Al2 Al1 Al5 2_556 1_545 58.63(9) ?
Al4 Al1 Al5 . 1_545 97.31(11) ?
Al2 Al1 Al5 2_656 1_545 112.35(12) ?
Al5 Al1 Al5 2_665 1_545 119.25(11) ?
Al1 Al1 Al5 2_655 1_545 58.46(10) ?
Fe3 Al1 Al3 1_655 2_656 117.23(11) ?
Fe2 Al1 Al3 2_656 2_656 73.09(9) ?
Fe1 Al1 Al3 . 2_656 54.93(8) ?
Al2 Al1 Al3 2_556 2_656 64.40(10) ?
Al4 Al1 Al3 . 2_656 107.69(11) ?
Al2 Al1 Al3 2_656 2_656 60.28(9) ?
Al5 Al1 Al3 2_665 2_656 148.66(13) ?
Al1 Al1 Al3 2_655 2_656 150.27(16) ?
Al5 Al1 Al3 1_545 2_656 91.95(11) ?
Fe1 Al2 Fe1 . 2_556 67.53(8) ?
Fe1 Al2 Fe2 . . 120.40(11) ?
Fe1 Al2 Fe2 2_556 . 171.39(13) ?
Fe1 Al2 Fe3 . 1_556 169.16(13) ?
Fe1 Al2 Fe3 2_556 1_556 107.18(11) ?
Fe2 Al2 Fe3 . 1_556 64.41(6) ?
Fe1 Al2 Fe4A . . 61.99(8) ?
Fe1 Al2 Fe4A 2_556 . 126.37(11) ?
Fe2 Al2 Fe4A . . 62.24(8) ?
Fe3 Al2 Fe4A 1_556 . 125.53(10) ?
Fe1 Al2 Al1 . 2_556 110.81(11) ?
Fe1 Al2 Al1 2_556 2_556 57.87(9) ?
Fe2 Al2 Al1 . 2_556 118.37(11) ?
Fe3 Al2 Al1 1_556 2_556 71.80(9) ?
Fe4A Al2 Al1 . 2_556 127.03(13) ?
Fe1 Al2 Al5 . 2_566 133.57(13) ?
Fe1 Al2 Al5 2_556 2_566 120.52(12) ?
Fe2 Al2 Al5 . 2_566 57.41(8) ?
Fe3 Al2 Al5 1_556 2_566 57.22(7) ?
Fe4A Al2 Al5 . 2_566 84.90(10) ?
Al1 Al2 Al5 2_556 2_566 63.00(10) ?
Fe1 Al2 Al1 . 2_656 117.72(12) ?
Fe1 Al2 Al1 2_556 2_656 117.92(12) ?
Fe2 Al2 Al1 . 2_656 56.47(8) ?
Fe3 Al2 Al1 1_556 2_656 55.40(8) ?
Fe4A Al2 Al1 . 2_656 100.99(11) ?
Al1 Al2 Al1 2_556 2_656 123.56(14) ?
Al5 Al2 Al1 2_566 2_656 98.88(11) ?
Fe1 Al2 Al4 . 2_556 117.50(11) ?
Fe1 Al2 Al4 2_556 2_556 56.09(8) ?
Fe2 Al2 Al4 . 2_556 115.35(11) ?
Fe3 Al2 Al4 1_556 2_556 53.97(7) ?
Fe4A Al2 Al4 . 2_556 173.25(13) ?
Al1 Al2 Al4 2_556 2_556 59.71(10) ?
Al5 Al2 Al4 2_566 2_556 99.07(12) ?
Al1 Al2 Al4 2_656 2_556 73.08(10) ?
Fe1 Al2 Al3 . . 59.94(8) ?
Fe1 Al2 Al3 2_556 . 110.32(11) ?
Fe2 Al2 Al3 . . 73.49(9) ?
Fe3 Al2 Al3 1_556 . 115.82(11) ?
Fe4A Al2 Al3 . . 57.25(8) ?
Al1 Al2 Al3 2_556 . 168.12(12) ?
Al5 Al2 Al3 2_566 . 128.50(12) ?
Al1 Al2 Al3 2_656 . 61.34(10) ?
Al4 Al2 Al3 2_556 . 116.27(12) ?
Fe1 Al2 Al3 . 2_656 54.78(8) ?
Fe1 Al2 Al3 2_556 2_656 55.23(8) ?
Fe2 Al2 Al3 . 2_656 125.25(12) ?
Fe3 Al2 Al3 1_556 2_656 114.38(12) ?
Fe4A Al2 Al3 . 2_656 104.55(11) ?
Al1 Al2 Al3 2_556 2_656 111.15(12) ?
Al5 Al2 Al3 2_566 2_656 170.38(14) ?
Al1 Al2 Al3 2_656 2_656 77.77(10) ?
Al4 Al2 Al3 2_556 2_656 71.35(10) ?
Al3 Al2 Al3 . 2_656 57.91(11) ?
Fe1 Al3 Fe1 2_656 1_655 66.34(8) ?
Fe1 Al3 Fe4A 2_656 . 151.49(12) ?
Fe1 Al3 Fe4A 1_655 . 138.62(12) ?
Fe1 Al3 Al4B 2_656 2_666 127.09(11) ?
Fe1 Al3 Al4B 1_655 2_666 61.44(7) ?
Fe4A Al3 Al4B . 2_666 77.56(9) ?
Fe1 Al3 Fe4A 2_656 2_666 127.09(11) ?
Fe1 Al3 Fe4A 1_655 2_666 61.44(7) ?
Fe4A Al3 Fe4A . 2_666 77.56(9) ?
Al4B Al3 Fe4A 2_666 2_666 0.00(7) ?
Fe1 Al3 Fe1 2_656 . 115.08(10) ?
Fe1 Al3 Fe1 1_655 . 138.10(12) ?
Fe4A Al3 Fe1 . . 59.00(7) ?
Al4B Al3 Fe1 2_666 . 108.98(10) ?
Fe4A Al3 Fe1 2_666 . 108.98(10) ?
Fe1 Al3 Al3 2_656 2_656 60.40(10) ?
Fe1 Al3 Al3 1_655 2_656 110.67(14) ?
Fe4A Al3 Al3 . 2_656 107.29(14) ?
Al4B Al3 Al3 2_666 2_656 148.83(16) ?
Fe4A Al3 Al3 2_666 2_656 148.83(16) ?
Fe1 Al3 Al3 . 2_656 54.68(9) ?
Fe1 Al3 Al6 2_656 . 146.68(12) ?
Fe1 Al3 Al6 1_655 . 101.12(11) ?
Fe4A Al3 Al6 . . 55.78(8) ?
Al4B Al3 Al6 2_666 . 56.27(9) ?
Fe4A Al3 Al6 2_666 . 56.27(9) ?
Fe1 Al3 Al6 . . 53.05(8) ?
Al3 Al3 Al6 2_656 . 100.12(14) ?
Fe1 Al3 Al2 2_656 . 97.03(11) ?
Fe1 Al3 Al2 1_655 . 162.27(13) ?
Fe4A Al3 Al2 . . 56.11(8) ?
Al4B Al3 Al2 2_666 . 133.37(12) ?
Fe4A Al3 Al2 2_666 . 133.37(12) ?
Fe1 Al3 Al2 . . 53.28(8) ?
Al3 Al3 Al2 2_656 . 62.37(11) ?
Al6 Al3 Al2 . . 96.28(11) ?
Fe1 Al3 Al6 2_656 2_666 122.75(12) ?
Fe1 Al3 Al6 1_655 2_666 92.94(10) ?
Fe4A Al3 Al6 . 2_666 55.97(8) ?
Al4B Al3 Al6 2_666 2_666 54.60(8) ?
Fe4A Al3 Al6 2_666 2_666 54.60(8) ?
Fe1 Al3 Al6 . 2_666 114.90(11) ?
Al3 Al3 Al6 2_656 2_666 153.07(16) ?
Al6 Al3 Al6 . 2_666 87.28(11) ?
Al2 Al3 Al6 . 2_666 91.24(10) ?
Fe1 Al3 Al1 2_656 2_656 55.74(8) ?
Fe1 Al3 Al1 1_655 2_656 105.06(11) ?
Fe4A Al3 Al1 . 2_656 97.98(10) ?
Al4B Al3 Al1 2_666 2_656 132.15(12) ?
Fe4A Al3 Al1 2_666 2_656 132.15(12) ?
Fe1 Al3 Al1 . 2_656 108.70(11) ?
Al3 Al3 Al1 2_656 2_656 78.50(13) ?
Al6 Al3 Al1 . 2_656 152.48(12) ?
Al2 Al3 Al1 . 2_656 58.38(9) ?
Al6 Al3 Al1 2_666 2_656 83.10(10) ?
Fe3 Al4 Fe1 . . 110.61(10) ?
Fe3 Al4 Fe2 . 2_566 119.51(10) ?
Fe1 Al4 Fe2 . 2_566 126.36(10) ?
Fe3 Al4 Al4B . 2_566 154.33(13) ?
Fe1 Al4 Al4B . 2_566 63.55(7) ?
Fe2 Al4 Al4B 2_566 2_566 63.04(7) ?
Fe3 Al4 Fe4A . 2_566 154.33(13) ?
Fe1 Al4 Fe4A . 2_566 63.55(7) ?
Fe2 Al4 Fe4A 2_566 2_566 63.04(7) ?
Al4B Al4 Fe4A 2_566 2_566 0.00(8) ?
Fe3 Al4 Fe2 . 1_554 66.22(7) ?
Fe1 Al4 Fe2 . 1_554 143.40(12) ?
Fe2 Al4 Fe2 2_566 1_554 78.03(8) ?
Al4B Al4 Fe2 2_566 1_554 134.37(11) ?
Fe4A Al4 Fe2 2_566 1_554 134.37(11) ?
Fe3 Al4 Al5 . 2_565 59.47(8) ?
Fe1 Al4 Al5 . 2_565 154.15(14) ?
Fe2 Al4 Al5 2_566 2_565 60.38(8) ?
Al4B Al4 Al5 2_566 2_565 113.90(11) ?
Fe4A Al4 Al5 2_566 2_565 113.90(11) ?
Fe2 Al4 Al5 1_554 2_565 58.35(8) ?
Fe3 Al4 Al1 . . 73.20(8) ?
Fe1 Al4 Al1 . . 57.40(8) ?
Fe2 Al4 Al1 2_566 . 154.21(13) ?
Al4B Al4 Al1 2_566 . 116.23(11) ?
Fe4A Al4 Al1 2_566 . 116.23(11) ?
Fe2 Al4 Al1 1_554 . 88.68(10) ?
Al5 Al4 Al1 2_565 . 129.66(12) ?
Fe3 Al4 Al6 . . 137.69(12) ?
Fe1 Al4 Al6 . . 54.61(8) ?
Fe2 Al4 Al6 2_566 . 94.94(10) ?
Al4B Al4 Al6 2_566 . 61.67(8) ?
Fe4A Al4 Al6 2_566 . 61.67(8) ?
Fe2 Al4 Al6 1_554 . 101.58(11) ?
Al5 Al4 Al6 2_565 . 149.51(14) ?
Al1 Al4 Al6 . . 65.92(10) ?
Fe3 Al4 Al2 . 2_556 58.12(7) ?
Fe1 Al4 Al2 . 2_556 55.56(8) ?
Fe2 Al4 Al2 2_566 2_556 146.64(13) ?
Al4B Al4 Al2 2_566 2_556 104.60(11) ?
Fe4A Al4 Al2 2_566 2_556 104.60(11) ?
Fe2 Al4 Al2 1_554 2_556 121.01(11) ?
Al5 Al4 Al2 2_565 2_556 104.09(12) ?
Al1 Al4 Al2 . 2_556 58.91(9) ?
Al6 Al4 Al2 . 2_556 106.14(11) ?
Fe3 Al4 Al6 . 1_455 103.16(10) ?
Fe1 Al4 Al6 . 1_455 99.66(10) ?
Fe2 Al4 Al6 2_566 1_455 52.71(8) ?
Al4B Al4 Al6 2_566 1_455 56.36(8) ?
Fe4A Al4 Al6 2_566 1_455 56.36(8) ?
Fe2 Al4 Al6 1_554 1_455 116.76(11) ?
Al5 Al4 Al6 2_565 1_455 63.31(9) ?
Al1 Al4 Al6 . 1_455 150.96(13) ?
Al6 Al4 Al6 . 1_455 117.77(12) ?
Al2 Al4 Al6 2_556 1_455 94.19(11) ?
Fe3 Al4 Al5 . . 122.19(11) ?
Fe1 Al4 Al5 . . 112.15(11) ?
Fe2 Al4 Al5 2_566 . 54.50(8) ?
Al4B Al4 Al5 2_566 . 81.16(9) ?
Fe4A Al4 Al5 2_566 . 81.16(9) ?
Fe2 Al4 Al5 1_554 . 56.18(8) ?
Al5 Al4 Al5 2_565 . 91.98(11) ?
Al1 Al4 Al5 . . 99.75(11) ?
Al6 Al4 Al5 . . 57.78(9) ?
Al2 Al4 Al5 2_556 . 158.44(12) ?
Al6 Al4 Al5 1_455 . 105.98(11) ?
Fe2 Al5 Fe3 2_566 1_565 64.62(7) ?
Fe2 Al5 Fe2 2_566 2_666 144.83(12) ?
Fe3 Al5 Fe2 1_565 2_666 124.31(10) ?
Fe2 Al5 Al5 2_566 2_665 124.33(16) ?
Fe3 Al5 Al5 1_565 2_665 159.69(16) ?
Fe2 Al5 Al5 2_666 2_665 60.87(10) ?
Fe2 Al5 Fe2 2_566 1_554 76.11(8) ?
Fe3 Al5 Fe2 1_565 1_554 112.35(10) ?
Fe2 Al5 Fe2 2_666 1_554 119.71(10) ?
Al5 Al5 Fe2 2_665 1_554 58.84(10) ?
Fe2 Al5 Al4 2_566 2_565 57.99(8) ?
Fe3 Al5 Al4 1_565 2_565 55.80(7) ?
Fe2 Al5 Al4 2_666 2_565 157.15(13) ?
Al5 Al5 Al4 2_665 2_565 110.96(14) ?
Fe2 Al5 Al4 1_554 2_565 56.84(8) ?
Fe2 Al5 Al2 2_566 2_566 57.18(8) ?
Fe3 Al5 Al2 1_565 2_566 57.96(8) ?
Fe2 Al5 Al2 2_666 2_566 96.60(10) ?
Al5 Al5 Al2 2_665 2_566 142.15(17) ?
Fe2 Al5 Al2 1_554 2_566 132.27(12) ?
Al4 Al5 Al2 2_565 2_566 100.36(11) ?
Fe2 Al5 Al6 2_566 . 94.73(10) ?
Fe3 Al5 Al6 1_565 . 134.47(11) ?
Fe2 Al5 Al6 2_666 . 53.55(8) ?
Al5 Al5 Al6 2_665 . 65.53(12) ?
Fe2 Al5 Al6 1_554 . 99.80(10) ?
Al4 Al5 Al6 2_565 . 145.98(13) ?
Al2 Al5 Al6 2_566 . 76.62(10) ?
Fe2 Al5 Al1 2_566 2_665 117.76(11) ?
Fe3 Al5 Al1 1_565 2_665 55.49(7) ?
Fe2 Al5 Al1 2_666 2_665 87.27(10) ?
Al5 Al5 Al1 2_665 2_665 108.39(14) ?
Fe2 Al5 Al1 1_554 2_665 111.13(10) ?
Al4 Al5 Al1 2_565 2_665 74.92(10) ?
Al2 Al5 Al1 2_566 2_665 99.67(11) ?
Al6 Al5 Al1 . 2_665 139.10(12) ?
Fe2 Al5 Al1 2_566 1_565 113.68(10) ?
Fe3 Al5 Al1 1_565 1_565 69.98(8) ?
Fe2 Al5 Al1 2_666 1_565 55.20(8) ?
Al5 Al5 Al1 2_665 1_565 115.17(15) ?
Fe2 Al5 Al1 1_554 1_565 169.12(12) ?
Al4 Al5 Al1 2_565 1_565 123.29(12) ?
Al2 Al5 Al1 2_566 1_565 58.36(9) ?
Al6 Al5 Al1 . 1_565 84.52(10) ?
Al1 Al5 Al1 2_665 1_565 60.75(11) ?
Fe2 Al5 Al6 2_566 2_665 115.05(11) ?
Fe3 Al5 Al6 1_565 2_665 99.56(10) ?
Fe2 Al5 Al6 2_666 2_665 97.69(10) ?
Al5 Al5 Al6 2_665 2_665 60.34(11) ?
Fe2 Al5 Al6 1_554 2_665 51.45(7) ?
Al4 Al5 Al6 2_565 2_665 61.79(10) ?
Al2 Al5 Al6 2_566 2_665 157.50(13) ?
Al6 Al5 Al6 . 2_665 125.87(10) ?
Al1 Al5 Al6 2_665 2_665 63.85(9) ?
Al1 Al5 Al6 1_565 2_665 118.03(12) ?
Fe2 Al5 Al4 2_566 . 53.78(7) ?
Fe3 Al5 Al4 1_565 . 118.38(10) ?
Fe2 Al5 Al4 2_666 . 107.85(10) ?
Al5 Al5 Al4 2_665 . 72.78(12) ?
Fe2 Al5 Al4 1_554 . 53.52(7) ?
Al4 Al5 Al4 2_565 . 88.02(11) ?
Al2 Al5 Al4 2_566 . 88.07(10) ?
Al6 Al5 Al4 . . 58.18(9) ?
Al1 Al5 Al4 2_665 . 162.23(12) ?
Al1 Al5 Al4 1_565 . 135.69(12) ?
Al6 Al5 Al4 2_665 . 103.88(10) ?
Fe2 Al6 Fe1 2_666 . 163.59(13) ?
Fe2 Al6 Fe4A 2_666 . 131.81(12) ?
Fe1 Al6 Fe4A . . 62.92(8) ?
Fe2 Al6 Al4B 2_666 2_666 63.71(8) ?
Fe1 Al6 Al4B . 2_666 119.41(12) ?
Fe4A Al6 Al4B . 2_666 80.24(9) ?
Fe2 Al6 Fe4A 2_666 2_666 63.71(8) ?
Fe1 Al6 Fe4A . 2_666 119.41(12) ?
Fe4A Al6 Fe4A . 2_666 80.24(9) ?
Al4B Al6 Fe4A 2_666 2_666 0.00(7) ?
Fe2 Al6 Al4B 2_666 2_566 130.43(13) ?
Fe1 Al6 Al4B . 2_566 61.09(7) ?
Fe4A Al6 Al4B . 2_566 57.12(8) ?
Al4B Al6 Al4B 2_666 2_566 132.51(12) ?
Fe4A Al6 Al4B 2_666 2_566 132.51(12) ?
Fe2 Al6 Fe4A 2_666 2_566 130.43(13) ?
Fe1 Al6 Fe4A . 2_566 61.09(7) ?
Fe4A Al6 Fe4A . 2_566 57.12(8) ?
Al4B Al6 Fe4A 2_666 2_566 132.51(12) ?
Fe4A Al6 Fe4A 2_666 2_566 132.51(12) ?
Al4B Al6 Fe4A 2_566 2_566 0.00(8) ?
Fe2 Al6 Al5 2_666 . 58.42(8) ?
Fe1 Al6 Al5 . . 120.24(12) ?
Fe4A Al6 Al5 . . 130.77(13) ?
Al4B Al6 Al5 2_666 . 120.28(12) ?
Fe4A Al6 Al5 2_666 . 120.28(12) ?
Al4B Al6 Al5 2_566 . 80.89(10) ?
Fe4A Al6 Al5 2_566 . 80.89(10) ?
Fe2 Al6 Al3 2_666 . 117.60(12) ?
Fe1 Al6 Al3 . . 60.90(9) ?
Fe4A Al6 Al3 . . 58.19(8) ?
Al4B Al6 Al3 2_666 . 58.92(9) ?
Fe4A Al6 Al3 2_666 . 58.92(9) ?
Al4B Al6 Al3 2_566 . 106.29(11) ?
Fe4A Al6 Al3 2_566 . 106.29(11) ?
Al5 Al6 Al3 . . 170.99(13) ?
Fe2 Al6 Al4 2_666 . 117.73(12) ?
Fe1 Al6 Al4 . . 56.49(8) ?
Fe4A Al6 Al4 . . 102.91(11) ?
Al4B Al6 Al4 2_666 . 171.06(13) ?
Fe4A Al6 Al4 2_666 . 171.06(13) ?
Al4B Al6 Al4 2_566 . 54.25(8) ?
Fe4A Al6 Al4 2_566 . 54.25(8) ?
Al5 Al6 Al4 . . 64.04(9) ?
Al3 Al6 Al4 . . 115.44(12) ?
Fe2 Al6 Al3 2_666 2_666 74.84(9) ?
Fe1 Al6 Al3 . 2_666 120.98(11) ?
Fe4A Al6 Al3 . 2_666 58.49(8) ?
Al4B Al6 Al3 2_666 2_666 56.99(8) ?
Fe4A Al6 Al3 2_666 2_666 56.99(8) ?
Al4B Al6 Al3 2_566 2_666 81.51(9) ?
Fe4A Al6 Al3 2_566 2_666 81.51(9) ?
Al5 Al6 Al3 . 2_666 93.75(11) ?
Al3 Al6 Al3 . 2_666 92.72(11) ?
Al4 Al6 Al3 . 2_666 131.80(13) ?

loop_
_geom_bond_atom_site_label_1
_geom_bond_atom_site_label_2
_geom_bond_site_symmetry_2
_geom_bond_distance
_geom_bond_publ_flag
Fe1 Al6 . 2.453(3) ?
Fe1 Al2 . 2.483(3) ?
Fe1 Al2 2_556 2.493(3) ?
Fe1 Al4 . 2.508(3) ?
Fe1 Al3 2_656 2.517(3) ?
Fe1 Al3 1_455 2.538(3) ?
Fe1 Al1 . 2.541(3) ?
Fe1 Fe4A . 2.6057(18) y
Fe1 Fe4A 2_566 2.6544(18) ?
Fe1 Al4B 2_566 2.6544(18) ?
Fe1 Al3 . 2.682(3) ?
Fe2 Al6 2_666 2.424(3) y
Fe2 Al4 2_566 2.523(3) ?
Fe2 Al1 2_656 2.532(3) ?
Fe2 Al4 1_556 2.536(3) ?
Fe2 Al2 . 2.540(3) ?
Fe2 Al5 2_566 2.546(3) ?
Fe2 Al5 2_666 2.567(3) ?
Fe2 Al5 1_556 2.620(3) ?
Fe2 Fe4A . 2.6432(19) ?
Fe2 Fe3 1_556 2.7258(13) y
Fe3 Al4 2 2.452(2) ?
Fe3 Al4 . 2.452(2) ?
Fe3 Al1 2_655 2.502(3) ?
Fe3 Al1 1_455 2.502(3) ?
Fe3 Al5 2_565 2.553(2) ?
Fe3 Al5 1_545 2.553(2) ?
Fe3 Al2 1_554 2.574(3) ?
Fe3 Al2 2_556 2.574(3) ?
Fe3 Fe2 2_556 2.7258(13) ?
Fe3 Fe2 1_554 2.7258(13) ?
Fe4A Al4 2_566 2.532(3) y
Fe4A Al4B 2_566 2.533(3) ?
Fe4A Fe4A 2_566 2.533(3) y
Fe4A Al6 . 2.538(3) ?
Fe4A Al2 . 2.574(3) ?
Fe4A Al6 2_666 2.578(3) ?
Fe4A Al3 . 2.608(3) ?
Fe4A Fe1 2_566 2.6544(19) ?
Fe4A Al3 2_666 2.655(3) ?
Fe4A Al6 2_566 2.747(3) ?
Al1 Fe3 1_655 2.502(3) ?
Al1 Fe2 2_656 2.532(3) ?
Al1 Al2 2_556 2.740(4) ?
Al1 Al4 . 2.763(4) ?
Al1 Al2 2_656 2.792(4) ?
Al1 Al5 2_665 2.800(4) ?
Al1 Al1 2_655 2.866(5) ?
Al1 Al5 1_545 2.868(4) ?
Al1 Al3 2_656 2.877(4) ?
Al2 Fe1 2_556 2.493(3) ?
Al2 Fe3 1_556 2.574(3) ?
Al2 Al1 2_556 2.740(4) ?
Al2 Al5 2_566 2.748(4) ?
Al2 Al1 2_656 2.792(4) ?
Al2 Al4 2_556 2.809(4) ?
Al2 Al3 . 2.847(4) ?
Al2 Al3 2_656 2.921(4) ?
Al3 Fe1 2_656 2.517(3) ?
Al3 Fe1 1_655 2.538(3) ?
Al3 Al4B 2_666 2.655(3) ?
Al3 Fe4A 2_666 2.655(3) ?
Al3 Al3 2_656 2.793(5) ?
Al3 Al6 . 2.805(4) ?
Al3 Al6 2_666 2.864(4) ?
Al3 Al1 2_656 2.877(4) ?
Al4 Fe2 2_566 2.523(3) ?
Al4 Al4B 2_566 2.532(3) ?
Al4 Fe4A 2_566 2.532(3) ?
Al4 Fe2 1_554 2.536(3) ?
Al4 Al5 2_565 2.681(3) ?
Al4 Al6 . 2.807(4) ?
Al4 Al2 2_556 2.809(4) ?
Al4 Al6 1_455 2.887(4) ?
Al4 Al5 . 2.970(4) ?
Al5 Fe2 2_566 2.546(3) ?
Al5 Fe3 1_565 2.553(2) ?
Al5 Fe2 2_666 2.567(3) ?
Al5 Al5 2_665 2.606(5) y
Al5 Fe2 1_554 2.620(3) ?
Al5 Al4 2_565 2.680(3) ?
Al5 Al2 2_566 2.748(4) ?
Al5 Al6 . 2.794(4) ?
Al5 Al1 2_665 2.800(4) ?
Al5 Al1 1_565 2.868(4) ?
Al5 Al6 2_665 2.927(4) ?
Al6 Fe2 2_666 2.424(3) ?
Al6 Al4B 2_666 2.578(3) ?
Al6 Fe4A 2_666 2.578(3) ?
Al6 Al4B 2_566 2.747(3) ?
Al6 Fe4A 2_566 2.747(3) ?
Al6 Al3 2_666 2.864(4) ?
